data_4339976
loop_
_publ_author_name
'Chen, Min'
'Sa\~nudo, E Carolina'
'Jim\'enez, Erika'
'Fang, Shao-Ming'
'Liu, Chun-Sen'
'Du, Miao'

_publ_section_title
;
 Lanthanide-Organic Coordination Frameworks Showing New 5-Connected
 Network Topology and 3D Ordered Array of Single-Molecular Magnet Behavior
 in the Dy Case.
;
_journal_issue 13
_journal_name_full 'Inorganic chemistry'
_journal_page_first 6708
_journal_page_last 6714
_journal_paper_doi 10.1021/ic500490x
_journal_volume 53
_journal_year 2014
_chemical_formula_sum 'C20 H11 N2 O5 Tb'
_chemical_formula_weight 518.23
_chemical_name_systematic
; 
 ? 
;
_space_group_IT_number 14
_symmetry_cell_setting monoclinic
_symmetry_space_group_name_Hall '-P 2yn'
_symmetry_space_group_name_H-M 'P 1 21/n 1'
_atom_sites_solution_hydrogens geom
_atom_sites_solution_primary direct
_atom_sites_solution_secondary difmap
_audit_creation_method SHELXL-97
_cell_angle_alpha 90.00
_cell_angle_beta 97.2270(10)
_cell_angle_gamma 90.00
_cell_formula_units_Z 4
_cell_length_a 9.7851(11)
_cell_length_b 13.9179(16)
_cell_length_c 12.1056(14)
_cell_measurement_reflns_used 5844
_cell_measurement_temperature 296(2)
_cell_measurement_theta_max 28.22
_cell_measurement_theta_min 2.56
_cell_volume 1635.5(3)
_computing_cell_refinement 'Bruker SMART'
_computing_data_collection 'Bruker SMART'
_computing_data_reduction 'Bruker SAINT'
_computing_molecular_graphics 'Bruker SHELXTL'
_computing_publication_material 'Bruker SHELXTL'
_computing_structure_refinement 'SHELXL-97 (Sheldrick, 1997)'
_computing_structure_solution 'SHELXS-97 (Sheldrick, 1990)'
_diffrn_ambient_temperature 296(2)
_diffrn_measured_fraction_theta_full 0.999
_diffrn_measured_fraction_theta_max 0.999
_diffrn_measurement_device_type 'CCD area detector'
_diffrn_measurement_method 'phi and omega scans'
_diffrn_radiation_monochromator graphite
_diffrn_radiation_source 'fine-focus sealed tube'
_diffrn_radiation_type MoK\a
_diffrn_radiation_wavelength 0.71073
_diffrn_reflns_av_R_equivalents 0.0217
_diffrn_reflns_av_sigmaI/netI 0.0219
_diffrn_reflns_limit_h_max 11
_diffrn_reflns_limit_h_min -11
_diffrn_reflns_limit_k_max 15
_diffrn_reflns_limit_k_min -16
_diffrn_reflns_limit_l_max 14
_diffrn_reflns_limit_l_min -14
_diffrn_reflns_number 9444
_diffrn_reflns_theta_full 25.00
_diffrn_reflns_theta_max 25.00
_diffrn_reflns_theta_min 2.24
_exptl_absorpt_coefficient_mu 4.363
_exptl_absorpt_correction_T_max 0.6695
_exptl_absorpt_correction_T_min 0.4470
_exptl_absorpt_correction_type multi-scan
_exptl_absorpt_process_details SADABS
_exptl_crystal_colour YELLOW
_exptl_crystal_density_diffrn 2.105
_exptl_crystal_density_meas ?
_exptl_crystal_density_method 'not measured'
_exptl_crystal_description BLOCK
_exptl_crystal_F_000 1000
_exptl_crystal_size_max 0.22
_exptl_crystal_size_mid 0.16
_exptl_crystal_size_min 0.10
_refine_diff_density_max 0.482
_refine_diff_density_min -0.466
_refine_diff_density_rms 0.084
_refine_ls_extinction_method none
_refine_ls_goodness_of_fit_ref 1.051
_refine_ls_hydrogen_treatment constr
_refine_ls_matrix_type full
_refine_ls_number_parameters 253
_refine_ls_number_reflns 2884
_refine_ls_number_restraints 0
_refine_ls_restrained_S_all 1.051
_refine_ls_R_factor_all 0.0193
_refine_ls_R_factor_gt 0.0166
_refine_ls_shift/su_max 0.002
_refine_ls_shift/su_mean 0.000
_refine_ls_structure_factor_coef Fsqd
_refine_ls_weighting_details 'calc w=1/[\s^2^(Fo^2^)+(0.0175P)^2^+1.3477P] where P=(Fo^2^+2Fc^2^)/3'
_refine_ls_weighting_scheme calc
_refine_ls_wR_factor_gt 0.0382
_refine_ls_wR_factor_ref 0.0396
_reflns_number_gt 2649
_reflns_number_total 2884
_reflns_threshold_expression I>2sigma(I)
_cod_data_source_file ic500490x_si_002.cif
_cod_data_source_block 5
_cod_depositor_comments
;
The following automatic conversions were performed:

'_symmetry_cell_setting' value 'Monoclinic' changed to 'monoclinic'
according to
/usr/data/users/saulius/crontab/automatic-downloads/rss-feeds/ACS/lib/dictionaries/cif_core.dic
dictionary named 'cif_core.dic' version 2.4.2 from
2011-04-26.

'_exptl_absorpt_correction_type' value 'MULTI-SCAN'
changed to 'multi-scan' according to
/usr/data/users/saulius/crontab/automatic-downloads/rss-feeds/ACS/lib/dictionaries/cif_core.dic
dictionary named 'cif_core.dic' version 2.4.2 from
2011-04-26.

'_refine_ls_hydrogen_treatment' value 'CONSTR' changed
to 'constr' according to
/usr/data/users/saulius/crontab/automatic-downloads/rss-feeds/ACS/lib/dictionaries/cif_core.dic
dictionary named 'cif_core.dic' version 2.4.2 from 2011-04-26.

Automatic conversion script
Id: cif_fix_values 2281 2013-09-26 08:29:07Z andrius 

 Adding full bibliography for 4339972--4339976.cif.

The following automatic conversions were performed:

'_exptl_crystal_density_meas' value 'NONE' was changed to '?' - the
value is perceived as not measured.

Automatic conversion script
Id: cif_fix_values 3008 2015-01-20 13:52:24Z robertas 
;
_cod_original_sg_symbol_H-M P2(1)/n
_cod_database_code 4339976

loop_
_symmetry_equiv_pos_as_xyz
'x, y, z'
'-x+1/2, y+1/2, -z+1/2'
'-x, -y, -z'
'x-1/2, -y-1/2, z-1/2'

loop_
_atom_site_label
_atom_site_type_symbol
_atom_site_fract_x
_atom_site_fract_y
_atom_site_fract_z
_atom_site_U_iso_or_equiv
_atom_site_adp_type
_atom_site_occupancy
_atom_site_symmetry_multiplicity
_atom_site_calc_flag
_atom_site_refinement_flags
Tb1 Tb 0.127719(12) 0.558843(9) 0.396472(10) 0.01117(5) Uani 1 1 d .
C1 C 0.2191(3) 0.4077(2) 0.6150(2) 0.0162(6) Uani 1 1 d .
C2 C 0.3450(3) 0.3563(2) 0.6727(2) 0.0147(6) Uani 1 1 d .
C3 C 0.4735(3) 0.3775(2) 0.6411(2) 0.0170(6) Uani 1 1 d .
H3A H 0.4806 0.4263 0.5897 0.020 Uiso 1 1 calc R
C4 C 0.5930(3) 0.3274(2) 0.6845(2) 0.0157(6) Uani 1 1 d .
C5 C 0.5796(3) 0.2580(2) 0.7668(2) 0.0165(6) Uani 1 1 d .
H5A H 0.6573 0.2249 0.7986 0.020 Uiso 1 1 calc R
C6 C 0.4524(3) 0.2377(2) 0.8017(2) 0.0136(6) Uani 1 1 d .
C7 C 0.4401(3) 0.1620(2) 0.8887(2) 0.0170(6) Uani 1 1 d .
C8 C 0.3348(3) 0.2868(2) 0.7540(2) 0.0152(6) Uani 1 1 d .
H8A H 0.2496 0.2730 0.7766 0.018 Uiso 1 1 calc R
C9 C -0.0056(3) 0.6311(2) 0.1324(3) 0.0272(7) Uani 1 1 d .
H9A H -0.0704 0.6573 0.1738 0.033 Uiso 1 1 calc R
C10 C -0.0127(4) 0.6570(3) 0.0199(3) 0.0352(9) Uani 1 1 d .
H10A H -0.0781 0.7008 -0.0115 0.042 Uiso 1 1 calc R
C11 C 0.0792(4) 0.6163(3) -0.0424(3) 0.0367(9) Uani 1 1 d .
H11A H 0.0763 0.6318 -0.1174 0.044 Uiso 1 1 calc R
C12 C 0.1777(4) 0.5512(3) 0.0071(3) 0.0299(8) Uani 1 1 d .
C13 C 0.2714(4) 0.5003(3) -0.0546(3) 0.0389(10) Uani 1 1 d .
H13A H 0.2680 0.5112 -0.1307 0.047 Uiso 1 1 calc R
C14 C 0.3633(4) 0.4378(3) -0.0051(3) 0.0384(9) Uani 1 1 d .
H14A H 0.4203 0.4044 -0.0477 0.046 Uiso 1 1 calc R
C15 C 0.3751(3) 0.4213(3) 0.1132(3) 0.0315(8) Uani 1 1 d .
C16 C 0.4797(4) 0.3652(3) 0.1706(3) 0.0390(9) Uani 1 1 d .
H16A H 0.5421 0.3331 0.1318 0.047 Uiso 1 1 calc R
C17 C 0.4897(4) 0.3578(3) 0.2843(3) 0.0363(9) Uani 1 1 d .
H17A H 0.5625 0.3246 0.3240 0.044 Uiso 1 1 calc R
C18 C 0.3879(3) 0.4011(2) 0.3396(3) 0.0272(7) Uani 1 1 d .
H18A H 0.3913 0.3914 0.4159 0.033 Uiso 1 1 calc R
C19 C 0.2826(3) 0.4683(2) 0.1766(2) 0.0206(7) Uani 1 1 d .
C20 C 0.1809(3) 0.5317(2) 0.1220(2) 0.0219(7) Uani 1 1 d .
O1 O 0.2399(2) 0.47120(15) 0.54392(16) 0.0213(5) Uani 1 1 d .
O2 O 0.10222(19) 0.38437(16) 0.63987(16) 0.0216(5) Uani 1 1 d .
O3 O 0.3614(2) 0.17788(16) 0.96081(17) 0.0276(5) Uani 1 1 d .
O4 O 0.5097(2) 0.08576(15) 0.88648(18) 0.0256(5) Uani 1 1 d .
O5 O 0.71207(19) 0.34341(15) 0.64617(16) 0.0200(5) Uani 1 1 d .
N1 N 0.0874(3) 0.57157(18) 0.1835(2) 0.0207(6) Uani 1 1 d .
N2 N 0.2870(2) 0.45503(18) 0.2889(2) 0.0192(6) Uani 1 1 d .

loop_
_atom_site_aniso_label
_atom_site_aniso_U_11
_atom_site_aniso_U_22
_atom_site_aniso_U_33
_atom_site_aniso_U_23
_atom_site_aniso_U_13
_atom_site_aniso_U_12
Tb1 0.00976(8) 0.01182(9) 0.01210(8) 0.00088(5) 0.00208(5) -0.00018(5)
C1 0.0143(15) 0.0194(17) 0.0152(14) 0.0014(12) 0.0031(11) 0.0017(12)
C2 0.0148(14) 0.0137(16) 0.0151(13) 0.0009(12) 0.0003(11) 0.0012(12)
C3 0.0180(15) 0.0182(17) 0.0146(14) 0.0042(12) 0.0008(11) -0.0032(12)
C4 0.0147(14) 0.0158(16) 0.0169(14) -0.0043(12) 0.0034(11) -0.0024(12)
C5 0.0136(14) 0.0184(17) 0.0174(14) 0.0034(12) 0.0011(11) 0.0053(12)
C6 0.0154(14) 0.0123(16) 0.0134(14) -0.0005(11) 0.0028(11) 0.0016(11)
C7 0.0141(14) 0.0156(17) 0.0203(15) 0.0026(12) -0.0013(11) -0.0013(12)
C8 0.0115(14) 0.0170(16) 0.0184(14) 0.0013(12) 0.0064(11) 0.0000(12)
C9 0.0287(18) 0.030(2) 0.0222(16) 0.0030(14) 0.0007(13) 0.0048(15)
C10 0.042(2) 0.034(2) 0.0285(18) 0.0090(16) -0.0019(16) -0.0001(17)
C11 0.046(2) 0.048(3) 0.0162(16) 0.0082(16) 0.0029(15) -0.0114(19)
C12 0.0324(19) 0.038(2) 0.0199(16) -0.0014(15) 0.0071(14) -0.0101(16)
C13 0.042(2) 0.057(3) 0.0200(17) -0.0080(17) 0.0152(15) -0.013(2)
C14 0.037(2) 0.050(3) 0.031(2) -0.0152(18) 0.0185(17) -0.0044(19)
C15 0.035(2) 0.029(2) 0.0335(19) -0.0096(15) 0.0142(16) -0.0030(16)
C16 0.036(2) 0.038(2) 0.048(2) -0.0060(18) 0.0223(17) 0.0075(18)
C17 0.0317(19) 0.029(2) 0.049(2) 0.0071(17) 0.0106(16) 0.0135(16)
C18 0.0285(18) 0.0236(19) 0.0301(18) 0.0021(15) 0.0062(14) 0.0059(15)
C19 0.0215(16) 0.0193(18) 0.0223(16) -0.0057(13) 0.0079(13) -0.0042(13)
C20 0.0241(16) 0.0238(18) 0.0180(15) -0.0023(13) 0.0033(12) -0.0064(13)
O1 0.0203(11) 0.0224(12) 0.0211(11) 0.0096(9) 0.0022(9) 0.0043(9)
O2 0.0132(10) 0.0287(13) 0.0235(11) 0.0087(10) 0.0042(8) 0.0029(9)
O3 0.0353(13) 0.0269(13) 0.0239(11) 0.0106(10) 0.0168(10) 0.0055(10)
O4 0.0231(12) 0.0147(12) 0.0386(13) 0.0069(10) 0.0019(10) 0.0056(9)
O5 0.0121(10) 0.0238(13) 0.0253(11) 0.0031(9) 0.0075(8) -0.0038(9)
N1 0.0208(13) 0.0247(16) 0.0166(12) -0.0013(11) 0.0023(10) 0.0015(11)
N2 0.0180(13) 0.0184(15) 0.0219(13) -0.0012(11) 0.0047(10) -0.0014(10)

loop_
_atom_type_symbol
_atom_type_description
_atom_type_scat_dispersion_real
_atom_type_scat_dispersion_imag
_atom_type_scat_source
C C 0.0033 0.0016 'International Tables Vol C Tables 4.2.6.8 and 6.1.1.4'
H H 0.0000 0.0000 'International Tables Vol C Tables 4.2.6.8 and 6.1.1.4'
N N 0.0061 0.0033 'International Tables Vol C Tables 4.2.6.8 and 6.1.1.4'
O O 0.0106 0.0060 'International Tables Vol C Tables 4.2.6.8 and 6.1.1.4'
Tb Tb -0.1723 4.1537 'International Tables Vol C Tables 4.2.6.8 and 6.1.1.4'

loop_
_geom_angle_atom_site_label_1
_geom_angle_atom_site_label_2
_geom_angle_atom_site_label_3
_geom_angle
_geom_angle_site_symmetry_1
_geom_angle_site_symmetry_3
O5 Tb1 O4 153.66(8) 3_666 4_565
O5 Tb1 O1 102.99(7) 3_666 .
O4 Tb1 O1 76.58(8) 4_565 .
O5 Tb1 O2 116.13(7) 3_666 3_566
O4 Tb1 O2 79.91(7) 4_565 3_566
O1 Tb1 O2 131.55(7) . 3_566
O5 Tb1 O3 76.76(7) 3_666 2_556
O4 Tb1 O3 128.14(7) 4_565 2_556
O1 Tb1 O3 80.47(8) . 2_556
O2 Tb1 O3 81.83(7) 3_566 2_556
O5 Tb1 N1 75.16(8) 3_666 .
O4 Tb1 N1 89.71(8) 4_565 .
O1 Tb1 N1 143.85(8) . .
O2 Tb1 N1 76.60(7) 3_566 .
O3 Tb1 N1 131.84(8) 2_556 .
O5 Tb1 N2 74.58(8) 3_666 .
O4 Tb1 N2 79.44(7) 4_565 .
O1 Tb1 N2 80.63(7) . .
O2 Tb1 N2 135.10(7) 3_566 .
O3 Tb1 N2 140.86(7) 2_556 .
N1 Tb1 N2 63.89(8) . .
O2 C1 O1 124.7(3) . .
O2 C1 C2 118.5(3) . .
O1 C1 C2 116.8(2) . .
C3 C2 C8 119.3(2) . .
C3 C2 C1 118.9(2) . .
C8 C2 C1 121.8(2) . .
C2 C3 C4 122.0(3) . .
C2 C3 H3A 119.0 . .
C4 C3 H3A 119.0 . .
O5 C4 C5 121.9(3) . .
O5 C4 C3 120.8(3) . .
C5 C4 C3 117.3(2) . .
C6 C5 C4 121.4(3) . .
C6 C5 H5A 119.3 . .
C4 C5 H5A 119.3 . .
C5 C6 C8 119.7(3) . .
C5 C6 C7 120.5(2) . .
C8 C6 C7 119.7(2) . .
O3 C7 O4 122.8(3) . .
O3 C7 C6 118.3(3) . .
O4 C7 C6 118.8(2) . .
C2 C8 C6 120.1(2) . .
C2 C8 H8A 119.9 . .
C6 C8 H8A 119.9 . .
N1 C9 C10 124.1(3) . .
N1 C9 H9A 117.9 . .
C10 C9 H9A 117.9 . .
C11 C10 C9 118.3(3) . .
C11 C10 H10A 120.8 . .
C9 C10 H10A 120.8 . .
C10 C11 C12 119.8(3) . .
C10 C11 H11A 120.1 . .
C12 C11 H11A 120.1 . .
C11 C12 C20 118.2(3) . .
C11 C12 C13 123.0(3) . .
C20 C12 C13 118.7(3) . .
C14 C13 C12 121.6(3) . .
C14 C13 H13A 119.2 . .
C12 C13 H13A 119.2 . .
C13 C14 C15 120.9(3) . .
C13 C14 H14A 119.5 . .
C15 C14 H14A 119.5 . .
C16 C15 C19 117.7(3) . .
C16 C15 C14 122.9(3) . .
C19 C15 C14 119.2(3) . .
C17 C16 C15 119.7(3) . .
C17 C16 H16A 120.2 . .
C15 C16 H16A 120.2 . .
C16 C17 C18 118.7(3) . .
C16 C17 H17A 120.6 . .
C18 C17 H17A 120.6 . .
N2 C18 C17 123.6(3) . .
N2 C18 H18A 118.2 . .
C17 C18 H18A 118.2 . .
N2 C19 C15 122.2(3) . .
N2 C19 C20 118.5(3) . .
C15 C19 C20 119.3(3) . .
N1 C20 C12 121.7(3) . .
N1 C20 C19 118.2(3) . .
C12 C20 C19 120.1(3) . .
C1 O1 Tb1 141.99(18) . .
C1 O2 Tb1 137.49(19) . 3_566
C7 O3 Tb1 113.99(19) . 2_546
C7 O4 Tb1 174.7(2) . 4_666
C4 O5 Tb1 151.06(19) . 3_666
C9 N1 C20 117.8(3) . .
C9 N1 Tb1 121.5(2) . .
C20 N1 Tb1 119.39(19) . .
C18 N2 C19 117.6(3) . .
C18 N2 Tb1 122.9(2) . .
C19 N2 Tb1 118.57(19) . .

loop_
_geom_bond_atom_site_label_1
_geom_bond_atom_site_label_2
_geom_bond_distance
_geom_bond_site_symmetry_2
Tb1 O5 2.1859(19) 3_666
Tb1 O4 2.316(2) 4_565
Tb1 O1 2.3208(19) .
Tb1 O2 2.3731(19) 3_566
Tb1 O3 2.386(2) 2_556
Tb1 N1 2.564(2) .
Tb1 N2 2.593(2) .
C1 O2 1.261(3) .
C1 O1 1.268(3) .
C1 C2 1.517(4) .
C2 C3 1.391(4) .
C2 C8 1.392(4) .
C3 C4 1.405(4) .
C3 H3A 0.9300 .
C4 O5 1.326(3) .
C4 C5 1.405(4) .
C5 C6 1.392(4) .
C5 H5A 0.9300 .
C6 C8 1.399(4) .
C6 C7 1.505(4) .
C7 O3 1.254(3) .
C7 O4 1.263(3) .
C8 H8A 0.9300 .
C9 N1 1.325(4) .
C9 C10 1.403(4) .
C9 H9A 0.9300 .
C10 C11 1.367(5) .
C10 H10A 0.9300 .
C11 C12 1.402(5) .
C11 H11A 0.9300 .
C12 C20 1.414(4) .
C12 C13 1.439(5) .
C13 C14 1.338(5) .
C13 H13A 0.9300 .
C14 C15 1.441(5) .
C14 H14A 0.9300 .
C15 C16 1.400(5) .
C15 C19 1.418(4) .
C16 C17 1.371(5) .
C16 H16A 0.9300 .
C17 C18 1.404(4) .
C17 H17A 0.9300 .
C18 N2 1.327(4) .
C18 H18A 0.9300 .
C19 N2 1.367(4) .
C19 C20 1.429(4) .
C20 N1 1.367(4) .
O2 Tb1 2.3731(19) 3_566
O3 Tb1 2.386(2) 2_546
O4 Tb1 2.316(2) 4_666
O5 Tb1 2.1859(19) 3_666

loop_
_geom_torsion_atom_site_label_1
_geom_torsion_atom_site_label_2
_geom_torsion_atom_site_label_3
_geom_torsion_atom_site_label_4
_geom_torsion
_geom_torsion_site_symmetry_1
_geom_torsion_site_symmetry_4
O2 C1 C2 C3 176.2(3) . .
O1 C1 C2 C3 -3.2(4) . .
O2 C1 C2 C8 -2.0(4) . .
O1 C1 C2 C8 178.6(3) . .
C8 C2 C3 C4 3.4(4) . .
C1 C2 C3 C4 -174.9(3) . .
C2 C3 C4 O5 174.3(3) . .
C2 C3 C4 C5 -3.6(4) . .
O5 C4 C5 C6 -176.1(3) . .
C3 C4 C5 C6 1.8(4) . .
C4 C5 C6 C8 0.3(4) . .
C4 C5 C6 C7 179.1(3) . .
C5 C6 C7 O3 140.5(3) . .
C8 C6 C7 O3 -40.7(4) . .
C5 C6 C7 O4 -39.1(4) . .
C8 C6 C7 O4 139.7(3) . .
C3 C2 C8 C6 -1.2(4) . .
C1 C2 C8 C6 177.0(3) . .
C5 C6 C8 C2 -0.6(4) . .
C7 C6 C8 C2 -179.4(3) . .
N1 C9 C10 C11 2.2(5) . .
C9 C10 C11 C12 -0.6(5) . .
C10 C11 C12 C20 -1.7(5) . .
C10 C11 C12 C13 175.5(3) . .
C11 C12 C13 C14 -179.2(4) . .
C20 C12 C13 C14 -2.0(5) . .
C12 C13 C14 C15 -2.1(6) . .
C13 C14 C15 C16 -172.5(4) . .
C13 C14 C15 C19 3.5(5) . .
C19 C15 C16 C17 -0.2(5) . .
C14 C15 C16 C17 175.8(4) . .
C15 C16 C17 C18 4.7(6) . .
C16 C17 C18 N2 -5.0(6) . .
C16 C15 C19 N2 -4.7(5) . .
C14 C15 C19 N2 179.2(3) . .
C16 C15 C19 C20 175.5(3) . .
C14 C15 C19 C20 -0.7(5) . .
C11 C12 C20 N1 2.7(5) . .
C13 C12 C20 N1 -174.6(3) . .
C11 C12 C20 C19 -177.9(3) . .
C13 C12 C20 C19 4.8(5) . .
N2 C19 C20 N1 -3.9(4) . .
C15 C19 C20 N1 176.0(3) . .
N2 C19 C20 C12 176.7(3) . .
C15 C19 C20 C12 -3.4(5) . .
O2 C1 O1 Tb1 -16.7(5) . .
C2 C1 O1 Tb1 162.7(2) . .
O5 Tb1 O1 C1 175.2(3) 3_666 .
O4 Tb1 O1 C1 -31.8(3) 4_565 .
O2 Tb1 O1 C1 31.3(4) 3_566 .
O3 Tb1 O1 C1 101.3(3) 2_556 .
N1 Tb1 O1 C1 -102.2(3) . .
N2 Tb1 O1 C1 -113.1(3) . .
O1 C1 O2 Tb1 -9.4(5) . 3_566
C2 C1 O2 Tb1 171.24(18) . 3_566
O4 C7 O3 Tb1 5.8(4) . 2_546
C6 C7 O3 Tb1 -173.70(18) . 2_546
C5 C4 O5 Tb1 -130.4(3) . 3_666
C3 C4 O5 Tb1 51.8(5) . 3_666
C10 C9 N1 C20 -1.2(5) . .
C10 C9 N1 Tb1 165.6(3) . .
C12 C20 N1 C9 -1.3(4) . .
C19 C20 N1 C9 179.3(3) . .
C12 C20 N1 Tb1 -168.4(2) . .
C19 C20 N1 Tb1 12.3(4) . .
O5 Tb1 N1 C9 -97.4(2) 3_666 .
O4 Tb1 N1 C9 104.4(2) 4_565 .
O1 Tb1 N1 C9 170.8(2) . .
O2 Tb1 N1 C9 24.7(2) 3_566 .
O3 Tb1 N1 C9 -41.1(3) 2_556 .
N2 Tb1 N1 C9 -177.2(3) . .
O5 Tb1 N1 C20 69.2(2) 3_666 .
O4 Tb1 N1 C20 -89.0(2) 4_565 .
O1 Tb1 N1 C20 -22.6(3) . .
O2 Tb1 N1 C20 -168.7(2) 3_566 .
O3 Tb1 N1 C20 125.4(2) 2_556 .
N2 Tb1 N1 C20 -10.7(2) . .
C17 C18 N2 C19 0.3(5) . .
C17 C18 N2 Tb1 -168.5(3) . .
C15 C19 N2 C18 4.6(4) . .
C20 C19 N2 C18 -175.5(3) . .
C15 C19 N2 Tb1 173.9(2) . .
C20 C19 N2 Tb1 -6.2(4) . .
O5 Tb1 N2 C18 96.5(2) 3_666 .
O4 Tb1 N2 C18 -87.8(2) 4_565 .
O1 Tb1 N2 C18 -9.9(2) . .
O2 Tb1 N2 C18 -151.8(2) 3_566 .
O3 Tb1 N2 C18 52.2(3) 2_556 .
N1 Tb1 N2 C18 177.2(3) . .
O5 Tb1 N2 C19 -72.2(2) 3_666 .
O4 Tb1 N2 C19 103.4(2) 4_565 .
O1 Tb1 N2 C19 -178.6(2) . .
O2 Tb1 N2 C19 39.5(2) 3_566 .
O3 Tb1 N2 C19 -116.6(2) 2_556 .
N1 Tb1 N2 C19 8.5(2) . .
